data_7112632
loop_
_publ_author_name
'Davin Tan'
'Vjekoslav Strukil'
'Cristina Mottillo'
'Tomislav Friscic'

_publ_section_title
;
 Mechanosynthesis of pharmaceutically relevant sulfonyl-(thio)ureas
;
_journal_name_full Chem.Commun.
_journal_page_first 5248
_journal_paper_doi 10.1039/C3CC47905F
_journal_volume 50
_journal_year 2014
_chemical_formula_moiety 'C14 H14 N2 O2 S2'
_chemical_formula_sum 'C14 H14 N2 O2 S2'
_chemical_formula_weight 306.39
_chemical_name_common 4-methyl-N-(phenylcarbamothioyl)benzenesulfonamide
_chemical_name_systematic
;
 ?
;
_space_group_IT_number 2
_symmetry_cell_setting triclinic
_symmetry_space_group_name_Hall '-P 1'
_symmetry_space_group_name_H-M 'P -1'
_atom_sites_solution_hydrogens geom
_atom_sites_solution_primary direct
_atom_sites_solution_secondary difmap
_audit_creation_method SHELXL-97
_cell_angle_alpha 106.421(6)
_cell_angle_beta 103.828(6)
_cell_angle_gamma 98.312(6)
_cell_formula_units_Z 2
_cell_length_a 7.557(4)
_cell_length_b 9.922(5)
_cell_length_c 11.266(6)
_cell_measurement_reflns_used 1649
_cell_measurement_temperature 293(2)
_cell_measurement_theta_max 22.10
_cell_measurement_theta_min 2.20
_cell_volume 766.1(7)
_computing_cell_refinement 'Bruker SAINT'
_computing_data_collection 'Bruker APEX2'
_computing_data_reduction 'Bruker SAINT'
_computing_molecular_graphics 'Bruker SHELXTL'
_computing_publication_material 'Bruker SHELXTL'
_computing_structure_refinement 'SHELXL-97 (Sheldrick, 1997)'
_computing_structure_solution 'SHELXS-97 (Sheldrick, 2008)'
_diffrn_ambient_temperature 293(2)
_diffrn_measured_fraction_theta_full 0.983
_diffrn_measured_fraction_theta_max 0.983
_diffrn_measurement_device_type 'Bruker APEX-II CCD'
_diffrn_measurement_method '\f and \w scans'
_diffrn_radiation_monochromator graphite
_diffrn_radiation_source 'fine-focus sealed tube'
_diffrn_radiation_type MoK\a
_diffrn_radiation_wavelength 0.71073
_diffrn_reflns_av_R_equivalents 0.0461
_diffrn_reflns_av_sigmaI/netI 0.0590
_diffrn_reflns_limit_h_max 9
_diffrn_reflns_limit_h_min -9
_diffrn_reflns_limit_k_max 12
_diffrn_reflns_limit_k_min -12
_diffrn_reflns_limit_l_max 13
_diffrn_reflns_limit_l_min -13
_diffrn_reflns_number 7852
_diffrn_reflns_theta_full 26.17
_diffrn_reflns_theta_max 26.17
_diffrn_reflns_theta_min 1.97
_diffrn_standards_number 0
_exptl_absorpt_coefficient_mu 0.349
_exptl_absorpt_correction_T_max 0.949
_exptl_absorpt_correction_T_min 0.702
_exptl_absorpt_correction_type multi-scan
_exptl_absorpt_process_details 'SADABS (Sheldrick, 1996)'
_exptl_crystal_colour Colourless
_exptl_crystal_density_diffrn 1.328
_exptl_crystal_density_method 'not measured'
_exptl_crystal_description Rhombohedral
_exptl_crystal_F_000 320
_exptl_crystal_size_max 0.50
_exptl_crystal_size_mid 0.40
_exptl_crystal_size_min 0.30
_refine_diff_density_max 0.247
_refine_diff_density_min -0.378
_refine_diff_density_rms 0.052
_refine_ls_extinction_method none
_refine_ls_goodness_of_fit_ref 0.973
_refine_ls_hydrogen_treatment constr
_refine_ls_matrix_type full
_refine_ls_number_parameters 182
_refine_ls_number_reflns 3021
_refine_ls_number_restraints 0
_refine_ls_restrained_S_all 0.973
_refine_ls_R_factor_all 0.1013
_refine_ls_R_factor_gt 0.0533
_refine_ls_shift/su_max 0.000
_refine_ls_shift/su_mean 0.000
_refine_ls_structure_factor_coef Fsqd
_refine_ls_weighting_details 'calc w=1/[\s^2^(Fo^2^)+(0.0826P)^2^+0.0153P] where P=(Fo^2^+2Fc^2^)/3'
_refine_ls_weighting_scheme calc
_refine_ls_wR_factor_gt 0.1281
_refine_ls_wR_factor_ref 0.1566
_reflns_number_gt 1719
_reflns_number_total 3021
_reflns_threshold_expression >2sigma(I)
_cod_data_source_file c3cc47905f.txt
_cod_data_source_block cm47_0m
_cod_original_cell_volume 766.0(7)
_cod_original_sg_symbol_H-M P-1
_cod_database_code 7112632

loop_
_symmetry_equiv_pos_as_xyz
'x, y, z'
'-x, -y, -z'

loop_
_atom_site_label
_atom_site_type_symbol
_atom_site_fract_x
_atom_site_fract_y
_atom_site_fract_z
_atom_site_U_iso_or_equiv
_atom_site_adp_type
_atom_site_occupancy
_atom_site_symmetry_multiplicity
_atom_site_calc_flag
_atom_site_refinement_flags
C1 C -0.1443(6) -0.2304(4) 0.0726(3) 0.0714(10) Uani 1 1 d .
C2 C 0.0319(6) -0.2538(4) 0.0732(4) 0.0771(10) Uani 1 1 d .
H2 H 0.0451 -0.3477 0.0398 0.093 Uiso 1 1 calc R
C3 C 0.1881(5) -0.1419(4) 0.1220(3) 0.0689(9) Uani 1 1 d .
H3 H 0.3055 -0.1594 0.1211 0.083 Uiso 1 1 calc R
C4 C 0.1672(5) -0.0026(3) 0.1725(3) 0.0548(8) Uani 1 1 d .
C5 C -0.0082(5) 0.0236(4) 0.1704(3) 0.0674(9) Uani 1 1 d .
H5 H -0.0220 0.1175 0.2024 0.081 Uiso 1 1 calc R
C6 C -0.1622(5) -0.0901(4) 0.1206(4) 0.0766(10) Uani 1 1 d .
H6 H -0.2801 -0.0723 0.1191 0.092 Uiso 1 1 calc R
C7 C -0.3148(6) -0.3552(5) 0.0239(4) 0.1085(15) Uani 1 1 d .
H7A H -0.3342 -0.3839 0.0951 0.163 Uiso 1 1 calc R
H7B H -0.2950 -0.4351 -0.0391 0.163 Uiso 1 1 calc R
H7C H -0.4230 -0.3253 -0.0152 0.163 Uiso 1 1 calc R
C8 C 0.3396(4) 0.1936(3) 0.4940(3) 0.0551(8) Uani 1 1 d .
C9 C 0.1456(4) 0.3588(3) 0.5669(3) 0.0552(8) Uani 1 1 d .
C10 C -0.0241(5) 0.2844(4) 0.5634(4) 0.0800(11) Uani 1 1 d .
H10 H -0.0738 0.1899 0.5081 0.096 Uiso 1 1 calc R
C11 C -0.1202(6) 0.3525(7) 0.6436(5) 0.1014(15) Uani 1 1 d .
H11 H -0.2351 0.3030 0.6427 0.122 Uiso 1 1 calc R
C12 C -0.0484(8) 0.4919(6) 0.7242(4) 0.0976(15) Uani 1 1 d .
H12 H -0.1146 0.5369 0.7773 0.117 Uiso 1 1 calc R
C13 C 0.1196(8) 0.5643(5) 0.7266(4) 0.1012(14) Uani 1 1 d .
H13 H 0.1682 0.6592 0.7812 0.121 Uiso 1 1 calc R
C14 C 0.2183(6) 0.4982(4) 0.6488(4) 0.0775(10) Uani 1 1 d .
H14 H 0.3343 0.5479 0.6516 0.093 Uiso 1 1 calc R
N1 N 0.4298(4) 0.1446(3) 0.4013(2) 0.0583(7) Uani 1 1 d .
N2 N 0.2463(4) 0.2954(3) 0.4813(2) 0.0607(7) Uani 1 1 d .
H2N H 0.2466 0.3253 0.4168 0.073 Uiso 1 1 calc R
O1 O 0.5176(3) 0.0982(3) 0.2005(2) 0.0751(7) Uani 1 1 d .
O2 O 0.3164(3) 0.2722(2) 0.2465(2) 0.0690(6) Uani 1 1 d .
S1 S 0.36717(12) 0.13806(9) 0.24735(8) 0.0603(3) Uani 1 1 d .
S2 S 0.36120(14) 0.12998(10) 0.61764(9) 0.0729(3) Uani 1 1 d .
H1N H 0.5009 0.0675 0.4151 0.090 Uiso 1 1 d .

loop_
_atom_site_aniso_label
_atom_site_aniso_U_11
_atom_site_aniso_U_22
_atom_site_aniso_U_33
_atom_site_aniso_U_23
_atom_site_aniso_U_13
_atom_site_aniso_U_12
C1 0.083(3) 0.075(2) 0.058(2) 0.0325(18) 0.0209(19) 0.000(2)
C2 0.097(3) 0.061(2) 0.075(2) 0.0257(18) 0.021(2) 0.021(2)
C3 0.072(2) 0.062(2) 0.074(2) 0.0212(17) 0.0213(19) 0.0227(19)
C4 0.067(2) 0.0548(18) 0.0510(18) 0.0227(14) 0.0240(16) 0.0178(16)
C5 0.072(2) 0.067(2) 0.071(2) 0.0232(17) 0.0297(19) 0.025(2)
C6 0.065(2) 0.092(3) 0.076(2) 0.027(2) 0.031(2) 0.015(2)
C7 0.108(3) 0.106(3) 0.094(3) 0.039(2) 0.023(3) -0.028(3)
C8 0.0515(18) 0.0543(18) 0.0553(19) 0.0170(15) 0.0123(15) 0.0072(15)
C9 0.060(2) 0.0559(19) 0.0564(18) 0.0250(15) 0.0184(16) 0.0186(16)
C10 0.066(2) 0.089(3) 0.078(3) 0.024(2) 0.020(2) 0.001(2)
C11 0.071(3) 0.164(5) 0.092(3) 0.062(3) 0.039(3) 0.031(3)
C12 0.124(4) 0.131(4) 0.077(3) 0.050(3) 0.052(3) 0.080(4)
C13 0.148(4) 0.078(3) 0.096(3) 0.026(2) 0.058(3) 0.046(3)
C14 0.090(3) 0.057(2) 0.090(3) 0.0227(19) 0.037(2) 0.014(2)
N1 0.0631(16) 0.0619(16) 0.0560(16) 0.0230(13) 0.0205(13) 0.0205(13)
N2 0.0742(18) 0.0580(16) 0.0610(16) 0.0259(13) 0.0290(14) 0.0208(14)
O1 0.0766(16) 0.0838(16) 0.0803(16) 0.0307(13) 0.0433(13) 0.0239(13)
O2 0.0907(17) 0.0574(13) 0.0750(15) 0.0341(11) 0.0345(13) 0.0243(12)
S1 0.0686(6) 0.0609(5) 0.0620(5) 0.0277(4) 0.0278(4) 0.0180(4)
S2 0.0845(7) 0.0880(7) 0.0661(6) 0.0399(5) 0.0306(5) 0.0373(5)

loop_
_atom_type_symbol
_atom_type_description
_atom_type_scat_dispersion_real
_atom_type_scat_dispersion_imag
_atom_type_scat_source
C C 0.0033 0.0016 'International Tables Vol C Tables 4.2.6.8 and 6.1.1.4'
H H 0.0000 0.0000 'International Tables Vol C Tables 4.2.6.8 and 6.1.1.4'
N N 0.0061 0.0033 'International Tables Vol C Tables 4.2.6.8 and 6.1.1.4'
O O 0.0106 0.0060 'International Tables Vol C Tables 4.2.6.8 and 6.1.1.4'
S S 0.1246 0.1234 'International Tables Vol C Tables 4.2.6.8 and 6.1.1.4'

loop_
_geom_angle_atom_site_label_1
_geom_angle_atom_site_label_2
_geom_angle_atom_site_label_3
_geom_angle
C6 C1 C2 118.5(3)
C6 C1 C7 120.1(4)
C2 C1 C7 121.3(4)
C3 C2 C1 121.7(3)
C2 C3 C4 118.7(3)
C3 C4 C5 120.5(3)
C3 C4 S1 118.9(3)
C5 C4 S1 120.5(2)
C6 C5 C4 119.6(3)
C5 C6 C1 120.9(3)
N2 C8 N1 117.0(3)
N2 C8 S2 123.4(2)
N1 C8 S2 119.5(2)
C10 C9 C14 120.3(3)
C10 C9 N2 120.9(3)
C14 C9 N2 118.7(3)
C9 C10 C11 118.8(4)
C12 C11 C10 120.8(4)
C13 C12 C11 119.9(4)
C12 C13 C14 120.3(4)
C9 C14 C13 119.9(4)
C8 N1 S1 127.2(2)
C8 N2 C9 125.0(3)
O1 S1 O2 120.70(14)
O1 S1 N1 104.54(14)
O2 S1 N1 106.79(13)
O1 S1 C4 109.75(15)
O2 S1 C4 109.11(15)
N1 S1 C4 104.67(14)

loop_
_geom_bond_atom_site_label_1
_geom_bond_atom_site_label_2
_geom_bond_distance
C1 C6 1.383(5)
C1 C2 1.383(5)
C1 C7 1.520(5)
C2 C3 1.377(5)
C3 C4 1.385(4)
C4 C5 1.384(4)
C4 S1 1.749(3)
C5 C6 1.375(5)
C8 N2 1.333(4)
C8 N1 1.393(4)
C8 S2 1.668(3)
C9 C10 1.370(5)
C9 C14 1.373(4)
C9 N2 1.432(4)
C10 C11 1.382(6)
C11 C12 1.367(6)
C12 C13 1.355(7)
C13 C14 1.372(5)
N1 S1 1.664(3)
O1 S1 1.423(2)
O2 S1 1.439(2)
